data_7212212
loop_
_publ_author_name
'Becerril, Jorge'
'Bolte, Michael'
'Burguete, M. Isabel'
'Escorihuela, Jorge'
'Galindo, Francisco'
'Luis, Santiago V.'

_publ_section_title
;
 A simple peptidomimetic that self-associates on the solid state to form a
 nanoporous architecture containing chiral \p-channels
;
_journal_issue 6
_journal_name_full CrystEngComm
_journal_page_first 1722
_journal_paper_doi 10.1039/b922172g
_journal_volume 12
_journal_year 2010
_chemical_formula_sum 'C20.5 H27 Cl N4 O2'
_chemical_formula_weight 396.91
_chemical_name_systematic ?
_space_group_IT_number 172
_symmetry_cell_setting hexagonal
_symmetry_space_group_name_Hall 'P 64'
_symmetry_space_group_name_H-M 'P 64'
_atom_sites_solution_hydrogens geom
_atom_sites_solution_primary direct
_atom_sites_solution_secondary difmap
_audit_creation_method SHELXL-97
_cell_angle_alpha 90.00
_cell_angle_beta 90.00
_cell_angle_gamma 120.00
_cell_formula_units_Z 3
_cell_length_a 16.9390(10)
_cell_length_b 16.9390(10)
_cell_length_c 6.2865(5)
_cell_measurement_reflns_used 501
_cell_measurement_temperature 173(2)
_cell_measurement_theta_max 19.7
_cell_measurement_theta_min 3.5
_cell_volume 1562.12(18)
_computing_cell_refinement 'Siemens SMART'
_computing_data_collection 'Siemens SMART'
_computing_data_reduction 'Siemens SAINT'
_computing_molecular_graphics 'XP (Siemens XTL-Plus)'
_computing_structure_refinement 'SHELXL-97 (Sheldrick, 1997)'
_computing_structure_solution 'SHELXS-97 (Sheldrick, 1990)'
_diffrn_ambient_temperature 173(2)
_diffrn_measured_fraction_theta_full 0.919
_diffrn_measured_fraction_theta_max 0.919
_diffrn_measurement_device_type 'Siemens CCD three-circle diffractometer'
_diffrn_measurement_method \w
_diffrn_radiation_monochromator graphite
_diffrn_radiation_source 'fine-focus sealed tube'
_diffrn_radiation_type MoK\a
_diffrn_radiation_wavelength 0.71073
_diffrn_reflns_av_R_equivalents 0.0607
_diffrn_reflns_av_sigmaI/netI 0.0573
_diffrn_reflns_limit_h_max 21
_diffrn_reflns_limit_h_min -21
_diffrn_reflns_limit_k_max 21
_diffrn_reflns_limit_k_min -21
_diffrn_reflns_limit_l_max 8
_diffrn_reflns_limit_l_min -8
_diffrn_reflns_number 15134
_diffrn_reflns_theta_full 28.26
_diffrn_reflns_theta_max 28.26
_diffrn_reflns_theta_min 2.40
_diffrn_standards_decay_% 0
_diffrn_standards_interval_time 1000
_diffrn_standards_number 193
_exptl_absorpt_coefficient_mu 0.206
_exptl_absorpt_correction_T_max 0.9257
_exptl_absorpt_correction_T_min 0.8590
_exptl_absorpt_correction_type empirical
_exptl_absorpt_process_details 'SADABS (Sheldrick, 1996)'
_exptl_crystal_colour colourless
_exptl_crystal_density_diffrn 1.266
_exptl_crystal_density_method 'not measured'
_exptl_crystal_description block
_exptl_crystal_F_000 633
_exptl_crystal_size_max 0.76
_exptl_crystal_size_mid 0.42
_exptl_crystal_size_min 0.38
_refine_diff_density_max 0.202
_refine_diff_density_min -0.305
_refine_diff_density_rms 0.051
_refine_ls_abs_structure_details 'Flack H D (1983), Acta Cryst. A39, 876-881'
_refine_ls_abs_structure_Flack 0.7(6)
_refine_ls_extinction_method none
_refine_ls_goodness_of_fit_ref 1.054
_refine_ls_hydrogen_treatment mixed
_refine_ls_matrix_type full
_refine_ls_number_parameters 144
_refine_ls_number_reflns 2305
_refine_ls_number_restraints 2
_refine_ls_restrained_S_all 1.058
_refine_ls_R_factor_all 0.0843
_refine_ls_R_factor_gt 0.0519
_refine_ls_shift/su_max 0.005
_refine_ls_shift/su_mean 0.000
_refine_ls_structure_factor_coef Fsqd
_refine_ls_weighting_details 'calc w=1/[\s^2^(Fo^2^)+(0.0800P)^2^+0.0000P] where P=(Fo^2^+2Fc^2^)/3'
_refine_ls_weighting_scheme calc
_refine_ls_wR_factor_gt 0.1183
_refine_ls_wR_factor_ref 0.1338
_reflns_number_gt 1728
_reflns_number_total 2305
_reflns_threshold_expression >2sigma(I)
_cod_data_source_file b922172g.txt
_cod_data_source_block 4a?
_cod_depositor_comments
;
The following automatic conversions were performed:

'_symmetry_cell_setting' value 'Hexagonal' changed to 'hexagonal'
according to /home/saulius/struct/CIF-dictionaries/cif_core.dic
dictionary named 'cif_core.dic' version 2.4.2 from
2011-04-26.

'_exptl_absorpt_correction_type' value 'Empirical'
changed to 'empirical' according to
/home/saulius/struct/CIF-dictionaries/cif_core.dic dictionary named
'cif_core.dic' version 2.4.2 from 2011-04-26.

Automatic conversion script
Id: cif_fix_values 1891 2012-01-12 08:04:46Z andrius 
;
_cod_original_sg_symbol_H-M P64
_cod_original_formula_sum 'C20.50 H27 Cl N4 O2'
_cod_database_code 7212212

loop_
_symmetry_equiv_pos_as_xyz
'x, y, z'
'x-y, x, z+2/3'
'-y, x-y, z+1/3'
'-x, -y, z'
'-x+y, -x, z+2/3'
'y, -x+y, z+1/3'

loop_
_atom_site_label
_atom_site_type_symbol
_atom_site_fract_x
_atom_site_fract_y
_atom_site_fract_z
_atom_site_U_iso_or_equiv
_atom_site_adp_type
_atom_site_occupancy
_atom_site_symmetry_multiplicity
_atom_site_calc_flag
_atom_site_refinement_flags
C1 C 0.46177(15) 0.24916(15) 0.2266(4) 0.0273(5) Uani 1 1 d .
H1A H 0.4477 0.2004 0.1214 0.033 Uiso 1 1 calc R
H1B H 0.4655 0.2255 0.3681 0.033 Uiso 1 1 calc R
C2 C 0.55628(14) 0.33175(15) 0.1726(4) 0.0240(5) Uani 1 1 d .
H2 H 0.5999 0.3092 0.1481 0.029 Uiso 1 1 calc R
N21 N 0.59165(16) 0.39879(15) 0.3445(4) 0.0279(5) Uani 1 1 d .
H21A H 0.646(3) 0.424(2) 0.370(6) 0.060(10) Uiso 1 1 d .
H21B H 0.5637(17) 0.3738(16) 0.468(5) 0.025(6) Uiso 1 1 d .
C3 C 0.54687(14) 0.37376(14) -0.0340(4) 0.0226(5) Uani 1 1 d .
O31 O 0.52739(11) 0.33009(11) -0.2025(3) 0.0290(4) Uani 1 1 d .
N4 N 0.56078(12) 0.45848(12) -0.0168(3) 0.0232(4) Uani 1 1 d .
H4 H 0.5767(17) 0.4845(16) 0.115(5) 0.030(7) Uiso 1 1 d .
C5 C 0.54782(15) 0.50621(15) -0.1931(4) 0.0269(5) Uani 1 1 d .
H5A H 0.5581 0.4830 -0.3287 0.032 Uiso 1 1 calc R
H5B H 0.5933 0.5720 -0.1834 0.032 Uiso 1 1 calc R
C11 C 0.38365(14) 0.26857(14) 0.2293(4) 0.0246(5) Uani 1 1 d .
C12 C 0.36713(17) 0.30782(19) 0.4041(5) 0.0366(6) Uani 1 1 d .
H12 H 0.4059 0.3238 0.5248 0.044 Uiso 1 1 calc R
C13 C 0.29470(19) 0.3241(2) 0.4049(5) 0.0459(7) Uani 1 1 d .
H13 H 0.2846 0.3516 0.5255 0.055 Uiso 1 1 calc R
C14 C 0.23717(17) 0.30053(18) 0.2321(5) 0.0439(7) Uani 1 1 d .
H14 H 0.1870 0.3109 0.2342 0.053 Uiso 1 1 calc R
C15 C 0.25286(18) 0.2619(2) 0.0565(5) 0.0443(7) Uani 1 1 d .
H15 H 0.2140 0.2463 -0.0639 0.053 Uiso 1 1 calc R
C16 C 0.32559(18) 0.24576(17) 0.0554(4) 0.0373(6) Uani 1 1 d .
H16 H 0.3358 0.2187 -0.0660 0.045 Uiso 1 1 calc R
C1L C 0.0000 0.0000 -0.027(4) 0.30(3) Uani 0.50 2 d SPD
H1L H 0.0210 0.0520 0.0643 0.360 Uiso 0.50 1 d PR
Cl1 Cl 0.0923(5) 0.0110(6) -0.145(3) 0.350(6) Uani 0.50 1 d PD

loop_
_atom_site_aniso_label
_atom_site_aniso_U_11
_atom_site_aniso_U_22
_atom_site_aniso_U_33
_atom_site_aniso_U_23
_atom_site_aniso_U_13
_atom_site_aniso_U_12
C1 0.0324(12) 0.0261(11) 0.0282(13) 0.0041(10) 0.0014(10) 0.0182(10)
C2 0.0287(11) 0.0292(12) 0.0222(13) -0.0003(10) 0.0002(10) 0.0206(10)
N21 0.0250(11) 0.0361(12) 0.0218(11) 0.0005(9) -0.0004(9) 0.0147(9)
C3 0.0189(10) 0.0285(11) 0.0230(12) 0.0011(10) 0.0029(9) 0.0138(9)
O31 0.0390(9) 0.0323(9) 0.0214(9) -0.0023(7) 0.0010(7) 0.0222(8)
N4 0.0264(10) 0.0247(9) 0.0224(11) 0.0015(9) 0.0018(8) 0.0157(8)
C5 0.0370(13) 0.0281(11) 0.0218(13) 0.0054(10) 0.0072(10) 0.0208(10)
C11 0.0264(11) 0.0178(10) 0.0273(12) 0.0056(10) 0.0016(10) 0.0093(9)
C12 0.0316(12) 0.0467(14) 0.0338(14) -0.0088(12) -0.0042(11) 0.0213(11)
C13 0.0406(14) 0.0567(17) 0.0512(18) -0.0129(14) -0.0005(14) 0.0324(14)
C14 0.0326(13) 0.0478(16) 0.058(2) 0.0115(15) 0.0013(14) 0.0255(13)
C15 0.0323(13) 0.0605(17) 0.0394(16) 0.0057(15) -0.0057(12) 0.0228(13)
C16 0.0372(13) 0.0417(14) 0.0317(15) -0.0043(12) -0.0041(12) 0.0189(11)
C1L 0.13(2) 0.55(8) 0.21(3) 0.000 0.000 0.16(4)
Cl1 0.226(7) 0.212(7) 0.503(18) -0.103(8) 0.015(12) 0.027(6)

loop_
_atom_type_symbol
_atom_type_description
_atom_type_scat_dispersion_real
_atom_type_scat_dispersion_imag
_atom_type_scat_source
C C 0.0033 0.0016 'International Tables Vol C Tables 4.2.6.8 and 6.1.1.4'
H H 0.0000 0.0000 'International Tables Vol C Tables 4.2.6.8 and 6.1.1.4'
N N 0.0061 0.0033 'International Tables Vol C Tables 4.2.6.8 and 6.1.1.4'
O O 0.0106 0.0060 'International Tables Vol C Tables 4.2.6.8 and 6.1.1.4'
Cl Cl 0.1484 0.1585 'International Tables Vol C Tables 4.2.6.8 and 6.1.1.4'

loop_
_geom_angle_atom_site_label_1
_geom_angle_atom_site_label_2
_geom_angle_atom_site_label_3
_geom_angle
_geom_angle_site_symmetry_1
_geom_angle_site_symmetry_3
C11 C1 C2 115.29(17) . .
C11 C1 H1A 108.5 . .
C2 C1 H1A 108.5 . .
C11 C1 H1B 108.5 . .
C2 C1 H1B 108.5 . .
H1A C1 H1B 107.5 . .
N21 C2 C3 111.37(18) . .
N21 C2 C1 112.15(19) . .
C3 C2 C1 107.82(17) . .
N21 C2 H2 108.5 . .
C3 C2 H2 108.5 . .
C1 C2 H2 108.5 . .
C2 N21 H21A 118(3) . .
C2 N21 H21B 110.9(16) . .
H21A N21 H21B 105(3) . .
O31 C3 N4 124.1(2) . .
O31 C3 C2 120.51(18) . .
N4 C3 C2 115.3(2) . .
C3 N4 C5 122.8(2) . .
C3 N4 H4 116.2(16) . .
C5 N4 H4 120.9(16) . .
N4 C5 C5 111.66(16) . 4_665
N4 C5 H5A 109.3 . .
C5 C5 H5A 109.3 4_665 .
N4 C5 H5B 109.3 . .
C5 C5 H5B 109.3 4_665 .
H5A C5 H5B 107.9 . .
C12 C11 C16 118.2(2) . .
C12 C11 C1 121.5(2) . .
C16 C11 C1 120.3(2) . .
C11 C12 C13 120.7(3) . .
C11 C12 H12 119.6 . .
C13 C12 H12 119.6 . .
C14 C13 C12 120.5(3) . .
C14 C13 H13 119.7 . .
C12 C13 H13 119.7 . .
C15 C14 C13 119.6(2) . .
C15 C14 H14 120.2 . .
C13 C14 H14 120.2 . .
C14 C15 C16 119.9(3) . .
C14 C15 H15 120.0 . .
C16 C15 H15 120.0 . .
C15 C16 C11 121.0(3) . .
C15 C16 H16 119.5 . .
C11 C16 H16 119.5 . .
Cl1 C1L Cl1 126.8(17) . 4
Cl1 C1L Cl1 129.2(5) . 3
Cl1 C1L Cl1 88.4(4) 4 3
Cl1 C1L Cl1 88.4(4) . 6
Cl1 C1L Cl1 129.2(5) 4 6
Cl1 C1L Cl1 94.9(9) 3 6
Cl1 C1L H1L 105.6 . .
Cl1 C1L H1L 105.5 4 .
Cl1 C1L H1L 23.6 3 .
Cl1 C1L H1L 96.0 6 .
C1L Cl1 C1L 69.1(5) . 2_554

loop_
_geom_bond_atom_site_label_1
_geom_bond_atom_site_label_2
_geom_bond_distance
_geom_bond_site_symmetry_2
C1 C11 1.515(3) .
C1 C2 1.548(3) .
C1 H1A 0.9900 .
C1 H1B 0.9900 .
C2 N21 1.461(3) .
C2 C3 1.527(3) .
C2 H2 1.0000 .
N21 H21A 0.81(4) .
N21 H21B 0.90(3) .
C3 O31 1.239(3) .
C3 N4 1.337(3) .
N4 C5 1.452(3) .
N4 H4 0.91(3) .
C5 C5 1.526(4) 4_665
C5 H5A 0.9900 .
C5 H5B 0.9900 .
C11 C12 1.383(4) .
C11 C16 1.390(4) .
C12 C13 1.385(4) .
C12 H12 0.9500 .
C13 C14 1.379(4) .
C13 H13 0.9500 .
C14 C15 1.375(4) .
C14 H14 0.9500 .
C15 C16 1.389(4) .
C15 H15 0.9500 .
C16 H16 0.9500 .
C1L Cl1 1.653(9) .
C1L Cl1 1.653(9) 4
C1L Cl1 2.01(2) 3
C1L Cl1 2.01(2) 6
C1L H1L 0.9600 .
Cl1 C1L 2.01(2) 2_554

loop_
_geom_hbond_atom_site_label_D
_geom_hbond_atom_site_label_H
_geom_hbond_atom_site_label_A
_geom_hbond_distance_DH
_geom_hbond_distance_HA
_geom_hbond_distance_DA
_geom_hbond_angle_DHA
_geom_hbond_site_symmetry_A
N4 H4 N21 0.91(3) 2.15(3) 2.643(3) 112.9(19) .
N21 H21A O31 0.81(4) 2.43(4) 3.231(3) 170(3) 5_665
N21 H21B O31 0.90(3) 2.19(3) 3.063(3) 167(2) 1_556

loop_
_geom_torsion_atom_site_label_1
_geom_torsion_atom_site_label_2
_geom_torsion_atom_site_label_3
_geom_torsion_atom_site_label_4
_geom_torsion
_geom_torsion_site_symmetry_1
_geom_torsion_site_symmetry_4
C11 C1 C2 N21 70.8(3) . .
C11 C1 C2 C3 -52.1(3) . .
N21 C2 C3 O31 172.11(19) . .
C1 C2 C3 O31 -64.5(2) . .
N21 C2 C3 N4 -8.0(3) . .
C1 C2 C3 N4 115.4(2) . .
O31 C3 N4 C5 4.7(3) . .
C2 C3 N4 C5 -175.14(18) . .
C3 N4 C5 C5 93.4(2) . 4_665
C2 C1 C11 C12 -81.3(3) . .
C2 C1 C11 C16 99.7(2) . .
C16 C11 C12 C13 -0.2(4) . .
C1 C11 C12 C13 -179.2(3) . .
C11 C12 C13 C14 0.6(5) . .
C12 C13 C14 C15 -1.0(4) . .
C13 C14 C15 C16 0.9(4) . .
C14 C15 C16 C11 -0.4(4) . .
C12 C11 C16 C15 0.0(4) . .
C1 C11 C16 C15 179.1(2) . .
Cl1 C1L Cl1 C1L 0.000(4) 4 2_554
Cl1 C1L Cl1 C1L -124.6(11) 3 2_554
Cl1 C1L Cl1 C1L 140.3(3) 6 2_554
